data_7206571
loop_
_publ_author_name
'Chen, Xin'
'Zhou, Hu'
'Chen, Ying-Ying'
'Yuan, Ai-Hua'

_publ_section_title
;
 Ligand-concentration-dependent self-organization of Hoffman- and
 PtS-type frameworks from one-pot crystallization
;
_journal_issue 19
_journal_name_full CrystEngComm
_journal_page_first 5666
_journal_paper_doi 10.1039/c1ce05699a
_journal_volume 13
_journal_year 2011
_chemical_formula_moiety 'C4 N4 Ni Zn, 2(C2 H3 N)'
_chemical_formula_sum 'C8 H6 N6 Ni Zn'
_chemical_formula_weight 310.27
_chemical_name_systematic
;
?
;
_space_group_IT_number 15
_symmetry_cell_setting monoclinic
_symmetry_space_group_name_Hall '-C 2yc'
_symmetry_space_group_name_H-M 'C 1 2/c 1'
_atom_sites_solution_hydrogens geom
_atom_sites_solution_primary direct
_atom_sites_solution_secondary difmap
_audit_creation_method SHELXL-97
_cell_angle_alpha 90.00
_cell_angle_beta 99.785(2)
_cell_angle_gamma 90.00
_cell_formula_units_Z 4
_cell_length_a 12.6429(19)
_cell_length_b 7.9421(12)
_cell_length_c 12.4142(19)
_cell_measurement_reflns_used 1754
_cell_measurement_temperature 291(2)
_cell_measurement_theta_max 27.52
_cell_measurement_theta_min 3.04
_cell_volume 1228.4(3)
_computing_cell_refinement 'SMART (Bruker, 2004)'
_computing_data_collection 'SMART (Bruker, 2004)'
_computing_data_reduction SAINT
_computing_molecular_graphics 'DIAMOND (Brandenburg, 2006)'
_computing_publication_material SHELXTL
_computing_structure_refinement 'SHELXTL97 (Sheldrick, 2008)'
_computing_structure_solution 'SHELXTL97 (Sheldrick, 2008)'
_diffrn_ambient_temperature 291(2)
_diffrn_measured_fraction_theta_full 1.000
_diffrn_measured_fraction_theta_max 1.000
_diffrn_measurement_device_type 'Bruker Smart Apex CCD'
_diffrn_measurement_method 'f/ and w/ scans'
_diffrn_radiation_monochromator graphite
_diffrn_radiation_source 'fine-focus sealed tube'
_diffrn_radiation_type MoK\a
_diffrn_radiation_wavelength 0.71073
_diffrn_reflns_av_R_equivalents 0.0314
_diffrn_reflns_av_sigmaI/netI 0.0286
_diffrn_reflns_limit_h_max 14
_diffrn_reflns_limit_h_min -15
_diffrn_reflns_limit_k_max 9
_diffrn_reflns_limit_k_min -9
_diffrn_reflns_limit_l_max 15
_diffrn_reflns_limit_l_min -15
_diffrn_reflns_number 4634
_diffrn_reflns_theta_full 25.99
_diffrn_reflns_theta_max 25.99
_diffrn_reflns_theta_min 3.04
_exptl_absorpt_coefficient_mu 3.466
_exptl_absorpt_correction_T_max 0.483
_exptl_absorpt_correction_T_min 0.422
_exptl_absorpt_correction_type multi-scan
_exptl_absorpt_process_details 'SADABS; Bruker, 2004'
_exptl_crystal_colour colorless
_exptl_crystal_density_diffrn 1.678
_exptl_crystal_density_method 'not measured'
_exptl_crystal_description block
_exptl_crystal_F_000 616
_exptl_crystal_size_max 0.26
_exptl_crystal_size_mid 0.24
_exptl_crystal_size_min 0.21
_refine_diff_density_max 0.324
_refine_diff_density_min -0.305
_refine_diff_density_rms 0.073
_refine_ls_extinction_method none
_refine_ls_goodness_of_fit_ref 1.041
_refine_ls_hydrogen_treatment constr
_refine_ls_matrix_type full
_refine_ls_number_parameters 76
_refine_ls_number_reflns 1208
_refine_ls_number_restraints 0
_refine_ls_restrained_S_all 1.041
_refine_ls_R_factor_all 0.0320
_refine_ls_R_factor_gt 0.0232
_refine_ls_shift/su_max 0.000
_refine_ls_shift/su_mean 0.000
_refine_ls_structure_factor_coef Fsqd
_refine_ls_weighting_details 'calc w=1/[\s^2^(Fo^2^)+(0.0259P)^2^+1.2395P] where P=(Fo^2^+2Fc^2^)/3'
_refine_ls_weighting_scheme calc
_refine_ls_wR_factor_gt 0.0533
_refine_ls_wR_factor_ref 0.0563
_reflns_number_gt 1021
_reflns_number_total 1208
_reflns_threshold_expression >2sigma(I)
_cod_data_source_file c1ce05699a.txt
_cod_data_source_block 3
_cod_depositor_comments
;
The following automatic conversions were performed:

'_symmetry_cell_setting' value 'Monoclinic' changed to 'monoclinic'
according to /home/saulius/struct/CIF-dictionaries/cif_core.dic
dictionary named 'cif_core.dic' version 2.4.1 from 2010-06-29.

Automatic conversion script
Id: cif_fix_values 1715 2011-07-08 13:25:40Z adriana 
;
_cod_original_sg_symbol_H-M C2/c
_cod_database_code 7206571

loop_
_symmetry_equiv_pos_as_xyz
'x, y, z'
'-x, y, -z+1/2'
'x+1/2, y+1/2, z'
'-x+1/2, y+1/2, -z+1/2'
'-x, -y, -z'
'x, -y, z-1/2'
'-x+1/2, -y+1/2, -z'
'x+1/2, -y+1/2, z-1/2'

loop_
_atom_site_label
_atom_site_type_symbol
_atom_site_fract_x
_atom_site_fract_y
_atom_site_fract_z
_atom_site_U_iso_or_equiv
_atom_site_adp_type
_atom_site_occupancy
_atom_site_symmetry_multiplicity
_atom_site_calc_flag
_atom_site_refinement_flags
Zn1 Zn 0.0000 0.12315(5) 0.2500 0.01428(12) Uani 1 2 d S
Ni1 Ni -0.2500 -0.2500 0.0000 0.01570(13) Uani 1 2 d S
N1 N -0.09686(16) -0.0296(3) 0.15003(17) 0.0214(5) Uani 1 1 d .
N2 N 0.09895(17) 0.2221(3) 0.16178(17) 0.0186(5) Uani 1 1 d .
N3 N -0.3659(2) 0.0838(4) -0.0802(3) 0.0562(8) Uani 1 1 d .
C1 C -0.15540(19) -0.1150(3) 0.09398(19) 0.0177(5) Uani 1 1 d .
C2 C -0.3421(2) -0.2656(3) 0.1021(2) 0.0166(5) Uani 1 1 d .
C3 C -0.3746(3) 0.1916(5) 0.1151(3) 0.0619(11) Uani 1 1 d .
H3A H -0.4468 0.2237 0.1199 0.093 Uiso 1 1 calc R
H3B H -0.3279 0.2868 0.1320 0.093 Uiso 1 1 calc R
H3C H -0.3520 0.1027 0.1663 0.093 Uiso 1 1 calc R
C4 C -0.3699(3) 0.1332(4) 0.0047(3) 0.0433(8) Uani 1 1 d .

loop_
_atom_site_aniso_label
_atom_site_aniso_U_11
_atom_site_aniso_U_22
_atom_site_aniso_U_33
_atom_site_aniso_U_23
_atom_site_aniso_U_13
_atom_site_aniso_U_12
Zn1 0.0115(2) 0.0194(2) 0.0131(2) 0.000 0.00513(15) 0.000
Ni1 0.0127(2) 0.0225(3) 0.0132(2) -0.00239(17) 0.00584(18) -0.00482(18)
N1 0.0185(11) 0.0253(13) 0.0216(11) -0.0030(9) 0.0070(9) -0.0022(10)
N2 0.0171(11) 0.0215(11) 0.0182(11) 0.0005(9) 0.0060(9) -0.0013(9)
N3 0.0469(19) 0.058(2) 0.060(2) 0.0112(17) -0.0004(16) 0.0030(16)
C1 0.0148(12) 0.0234(14) 0.0165(12) 0.0018(11) 0.0076(10) 0.0008(11)
C2 0.0142(13) 0.0179(13) 0.0168(12) -0.0004(9) 0.0003(11) -0.0025(10)
C3 0.049(2) 0.054(2) 0.086(3) -0.019(2) 0.019(2) 0.010(2)
C4 0.0249(17) 0.0342(19) 0.069(3) 0.0075(18) 0.0016(17) 0.0091(14)

loop_
_atom_type_symbol
_atom_type_description
_atom_type_scat_dispersion_real
_atom_type_scat_dispersion_imag
_atom_type_scat_source
C C 0.0033 0.0016 'International Tables Vol C Tables 4.2.6.8 and 6.1.1.4'
H H 0.0000 0.0000 'International Tables Vol C Tables 4.2.6.8 and 6.1.1.4'
N N 0.0061 0.0033 'International Tables Vol C Tables 4.2.6.8 and 6.1.1.4'
O O 0.0106 0.0060 'International Tables Vol C Tables 4.2.6.8 and 6.1.1.4'
Ni Ni 0.3393 1.1124 'International Tables Vol C Tables 4.2.6.8 and 6.1.1.4'
Zn Zn 0.2839 1.4301 'International Tables Vol C Tables 4.2.6.8 and 6.1.1.4'

loop_
_geom_angle_atom_site_label_1
_geom_angle_atom_site_label_2
_geom_angle_atom_site_label_3
_geom_angle
_geom_angle_site_symmetry_1
_geom_angle_site_symmetry_3
N2 Zn1 N2 132.74(13) 2 .
N2 Zn1 N1 102.03(8) 2 .
N2 Zn1 N1 106.15(8) . .
N2 Zn1 N1 106.15(8) 2 2
N2 Zn1 N1 102.03(8) . 2
N1 Zn1 N1 105.26(12) . 2
C1 Ni1 C1 180 . 7_445
C1 Ni1 C2 91.22(10) . .
C1 Ni1 C2 88.78(10) 7_445 .
C1 Ni1 C2 88.78(10) . 7_445
C1 Ni1 C2 91.22(10) 7_445 7_445
C2 Ni1 C2 180 . 7_445
C1 N1 Zn1 177.7(2) . .
C2 N2 Zn1 161.0(2) 3 .
N1 C1 Ni1 178.5(2) . .
N2 C2 Ni1 177.6(2) 3_445 .
C4 C3 H3A 109.5 . .
C4 C3 H3B 109.5 . .
H3A C3 H3B 109.5 . .
C4 C3 H3C 109.5 . .
H3A C3 H3C 109.5 . .
H3B C3 H3C 109.5 . .
N3 C4 C3 178.3(4) . .

loop_
_geom_bond_atom_site_label_1
_geom_bond_atom_site_label_2
_geom_bond_distance
_geom_bond_site_symmetry_2
Zn1 N2 1.962(2) 2
Zn1 N2 1.962(2) .
Zn1 N1 1.999(2) .
Zn1 N1 1.999(2) 2
Ni1 C1 1.862(3) .
Ni1 C1 1.862(3) 7_445
Ni1 C2 1.865(3) .
Ni1 C2 1.865(3) 7_445
N1 C1 1.148(3) .
N2 C2 1.141(3) 3
N3 C4 1.134(4) .
C2 N2 1.141(3) 3_445
C3 C4 1.458(5) .
C3 H3A 0.9600 .
C3 H3B 0.9600 .
C3 H3C 0.9600 .
